data_7713960
loop_
_publ_author_name
'Muller, Rosa'
'Georghiades, Olivia'
'Bocarsly, Joshua D.'
'Sayed, Farheen N.'
'Riesgo-Gonz\'alez, Victor'
'Bond, Andrew David'
'Grey, Clare P.'
'Wright, Dominic S.'

_publ_section_title
;
 Structural Variation, Magnetism and Single-source Deposition of
 Lanthanide-containing Polyoxotitanates
;
_journal_name_full 'Dalton Transactions'
_journal_paper_doi 10.1039/D3DT02553E
_journal_year 2023
_chemical_formula_moiety 'C36 H92 Cl2 O20 Ti4 Yb2'
_chemical_formula_sum 'C36 H92 Cl2 O20 Ti4 Yb2'
_chemical_formula_weight 1453.67
_space_group_crystal_system monoclinic
_space_group_IT_number 14
_space_group_name_Hall '-P 2yn'
_space_group_name_H-M_alt 'P 1 21/n 1'
_atom_sites_solution_hydrogens mixed
_atom_sites_solution_primary dual
_atom_sites_solution_secondary difmap
_audit_creation_method SHELXL-2018/3
_audit_update_record
;
2023-07-22 deposited with the CCDC.	2023-09-15 downloaded from the CCDC.
;
_cell_angle_alpha 90
_cell_angle_beta 92.6397(11)
_cell_angle_gamma 90
_cell_formula_units_Z 2
_cell_length_a 11.9050(3)
_cell_length_b 18.6786(5)
_cell_length_c 12.7568(4)
_cell_measurement_reflns_used 9830
_cell_measurement_temperature 180(2)
_cell_measurement_theta_max 66.71
_cell_measurement_theta_min 4.41
_cell_volume 2833.70(14)
_computing_cell_refinement 'SAINT (Bruker, 2016)'
_computing_data_collection 'APEX3 (Bruker, 2016)'
_computing_data_reduction SAINT
_computing_molecular_graphics 'Mercury (Macrae et al., 2008)'
_computing_publication_material SHELXL
_computing_structure_refinement 'SHELXL (Sheldrick, 2015)'
_computing_structure_solution 'SHELXT (Sheldrick, 2015)'
_diffrn_ambient_temperature 180(2)
_diffrn_measured_fraction_theta_full 0.999
_diffrn_measured_fraction_theta_max 0.999
_diffrn_measurement_device_type 'Bruker D8-QUEST PHOTON-III'
_diffrn_measurement_method '\w and \f-scans'
_diffrn_radiation_type CuK\a
_diffrn_radiation_wavelength 1.54178
_diffrn_reflns_av_R_equivalents 0.0500
_diffrn_reflns_av_unetI/netI 0.0251
_diffrn_reflns_Laue_measured_fraction_full 0.999
_diffrn_reflns_Laue_measured_fraction_max 0.999
_diffrn_reflns_limit_h_max 14
_diffrn_reflns_limit_h_min -14
_diffrn_reflns_limit_k_max 22
_diffrn_reflns_limit_k_min -22
_diffrn_reflns_limit_l_max 15
_diffrn_reflns_limit_l_min -15
_diffrn_reflns_number 46776
_diffrn_reflns_point_group_measured_fraction_full 0.999
_diffrn_reflns_point_group_measured_fraction_max 0.999
_diffrn_reflns_theta_full 66.815
_diffrn_reflns_theta_max 66.815
_diffrn_reflns_theta_min 4.200
_diffrn_source 'Incoatec I\mS Cu microsource'
_exptl_absorpt_coefficient_mu 11.819
_exptl_absorpt_correction_T_max 0.7528
_exptl_absorpt_correction_T_min 0.5524
_exptl_absorpt_correction_type multi-scan
_exptl_absorpt_process_details 'SADABS (Bruker, 2014)'
_exptl_crystal_colour colourless
_exptl_crystal_density_diffrn 1.704
_exptl_crystal_description block
_exptl_crystal_F_000 1460
_exptl_crystal_size_max 0.140
_exptl_crystal_size_mid 0.140
_exptl_crystal_size_min 0.120
_refine_diff_density_max 1.356
_refine_diff_density_min -0.882
_refine_diff_density_rms 0.089
_refine_ls_extinction_method none
_refine_ls_goodness_of_fit_ref 1.081
_refine_ls_hydrogen_treatment constr
_refine_ls_matrix_type full
_refine_ls_number_parameters 338
_refine_ls_number_reflns 5020
_refine_ls_number_restraints 60
_refine_ls_restrained_S_all 1.098
_refine_ls_R_factor_all 0.0284
_refine_ls_R_factor_gt 0.0244
_refine_ls_shift/su_max 0.002
_refine_ls_shift/su_mean 0.000
_refine_ls_structure_factor_coef Fsqd
_refine_ls_weighting_details 'w=1/[\s^2^(Fo^2^)+(0.0168P)^2^+6.3564P] where P=(Fo^2^+2Fc^2^)/3'
_refine_ls_weighting_scheme calc
_refine_ls_wR_factor_gt 0.0562
_refine_ls_wR_factor_ref 0.0591
_reflns_Friedel_coverage 0.000
_reflns_number_gt 4530
_reflns_number_total 5020
_reflns_threshold_expression 'I > 2\s(I)'
_cod_data_source_file d3dt02553e2.cif
_cod_data_source_block Ti4Yb2
_cod_original_sg_symbol_H-M 'P 21/n'
_cod_database_code 7713960
_cambridge_user_name 'Victor Riesgo Gonzalez'
_cambridge_user_crsid vrg25
_cambridge_supervisor_name 'Dominic wright'
_cambridge_supervisor_crsid dsw1000
_cambridge_crystallographer_name 'Andrew Bond'
_cambridge_crystallographer_crsid adb29
_cambridge_sample_id VR076
_cambridge_data_id DW_B1_0396
_shelx_space_group_comment
;
The symmetry employed for this shelxl refinement is uniquely defined
by the following loop, which should always be used as a source of
symmetry information in preference to the above space-group names.
They are only intended as comments.
;
_shelx_estimated_absorpt_t_min 0.288
_shelx_estimated_absorpt_t_max 0.331

loop_
_space_group_symop_operation_xyz
'x, y, z'
'-x+1/2, y+1/2, -z+1/2'
'-x, -y, -z'
'x-1/2, -y-1/2, z-1/2'

loop_
_atom_site_label
_atom_site_type_symbol
_atom_site_fract_x
_atom_site_fract_y
_atom_site_fract_z
_atom_site_U_iso_or_equiv
_atom_site_adp_type
_atom_site_occupancy
_atom_site_site_symmetry_order
_atom_site_calc_flag
_atom_site_refinement_flags_posn
_atom_site_refinement_flags_adp
_atom_site_refinement_flags_occupancy
_atom_site_disorder_assembly
_atom_site_disorder_group
Yb1 Yb 0.38436(2) 0.54133(2) 0.42192(2) 0.01776(6) Uani 1 1 d . . . . .
Ti2 Ti 0.39169(5) 0.54343(3) 0.67475(4) 0.01856(12) Uani 1 1 d . . . . .
Ti1 Ti 0.49622(5) 0.66476(3) 0.57307(4) 0.01922(12) Uani 1 1 d . . . . .
Cl1 Cl 0.23296(7) 0.61253(4) 0.31156(7) 0.03207(19) Uani 1 1 d . . . . .
C11 C 0.4588(3) 0.71185(19) 0.3513(3) 0.0324(8) Uani 1 1 d . . . . .
H11A H 0.396291 0.741657 0.375546 0.039 Uiso 1 1 calc R U . . .
H11B H 0.435764 0.692429 0.281348 0.039 Uiso 1 1 calc R U . . .
C12 C 0.5617(4) 0.7581(2) 0.3417(3) 0.0461(10) Uani 1 1 d . . . . .
H12A H 0.582800 0.779145 0.410144 0.069 Uiso 1 1 calc R U . . .
H12B H 0.545343 0.796312 0.290694 0.069 Uiso 1 1 calc R U . . .
H12C H 0.623922 0.728711 0.318026 0.069 Uiso 1 1 calc R U . . .
C21 C 0.5252(10) 0.6498(5) 0.8193(6) 0.040(3) Uani 0.433(13) 1 d D U P A 1
H21A H 0.605181 0.636102 0.815145 0.048 Uiso 0.433(13) 1 calc R U P A 1
H21B H 0.492810 0.620192 0.874874 0.048 Uiso 0.433(13) 1 calc R U P A 1
C22 C 0.5191(16) 0.7291(7) 0.8518(15) 0.039(4) Uani 0.433(13) 1 d D U P A 1
H22A H 0.552786 0.758883 0.798342 0.059 Uiso 0.433(13) 1 calc R U P A 1
H22B H 0.560216 0.735933 0.919328 0.059 Uiso 0.433(13) 1 calc R U P A 1
H22C H 0.440269 0.742936 0.858236 0.059 Uiso 0.433(13) 1 calc R U P A 1
C21A C 0.4508(6) 0.6764(3) 0.8152(4) 0.030(2) Uani 0.567(13) 1 d D U P A 2
H21C H 0.423237 0.644977 0.871057 0.036 Uiso 0.567(13) 1 calc R U P A 2
H21D H 0.391096 0.711793 0.797314 0.036 Uiso 0.567(13) 1 calc R U P A 2
C22A C 0.5545(10) 0.7157(9) 0.8575(14) 0.050(4) Uani 0.567(13) 1 d D U P A 2
H22D H 0.614989 0.681193 0.873274 0.075 Uiso 0.567(13) 1 calc R U P A 2
H22E H 0.536987 0.741405 0.921664 0.075 Uiso 0.567(13) 1 calc R U P A 2
H22F H 0.578753 0.749920 0.804859 0.075 Uiso 0.567(13) 1 calc R U P A 2
C31 C 0.2572(3) 0.42054(18) 0.5992(3) 0.0278(7) Uani 1 1 d . . . . .
H31A H 0.287275 0.403971 0.668643 0.033 Uiso 1 1 calc R U . . .
H31B H 0.273839 0.383271 0.546958 0.033 Uiso 1 1 calc R U . . .
C32 C 0.1314(3) 0.4296(3) 0.6026(4) 0.0539(12) Uani 1 1 d . . . . .
H32A H 0.114244 0.463250 0.658612 0.081 Uiso 1 1 calc R U . . .
H32B H 0.096616 0.383214 0.616213 0.081 Uiso 1 1 calc R U . . .
H32C H 0.101693 0.448358 0.535088 0.081 Uiso 1 1 calc R U . . .
C41 C 0.2338(3) 0.66763(19) 0.5798(3) 0.0306(8) Uani 1 1 d . . . . .
H41A H 0.231662 0.703670 0.522799 0.037 Uiso 1 1 calc R U . . .
H41B H 0.242289 0.693479 0.647401 0.037 Uiso 1 1 calc R U . . .
C42 C 0.1245(3) 0.6271(2) 0.5761(3) 0.0371(9) Uani 1 1 d . . . . .
H42A H 0.115089 0.601907 0.508847 0.056 Uiso 1 1 calc R U . . .
H42B H 0.062107 0.660688 0.583319 0.056 Uiso 1 1 calc R U . . .
H42C H 0.125163 0.592322 0.633587 0.056 Uiso 1 1 calc R U . . .
C51 C 0.3897(4) 0.8188(2) 0.6031(5) 0.0579(13) Uani 1 1 d . . . . .
H51A H 0.351925 0.814604 0.670313 0.069 Uiso 1 1 calc R U . . .
H51B H 0.330853 0.824891 0.546383 0.069 Uiso 1 1 calc R U . . .
C52 C 0.4632(5) 0.8825(2) 0.6067(5) 0.0750(17) Uani 1 1 d . . . . .
H52A H 0.518179 0.878287 0.665966 0.112 Uiso 1 1 calc R U . . .
H52B H 0.417503 0.925542 0.615361 0.112 Uiso 1 1 calc R U . . .
H52C H 0.502750 0.885938 0.541185 0.112 Uiso 1 1 calc R U . . .
C61 C 0.7151(3) 0.7402(2) 0.6292(3) 0.0345(8) Uani 1 1 d . . . . .
H61A H 0.742584 0.734325 0.703164 0.041 Uiso 1 1 calc R U . . .
H61B H 0.667247 0.783559 0.624910 0.041 Uiso 1 1 calc R U . . .
C62 C 0.8135(3) 0.7500(2) 0.5614(3) 0.0413(9) Uani 1 1 d . . . . .
H62A H 0.863835 0.708686 0.569422 0.062 Uiso 1 1 calc R U . . .
H62B H 0.854326 0.793645 0.582578 0.062 Uiso 1 1 calc R U . . .
H62C H 0.786693 0.754213 0.487863 0.062 Uiso 1 1 calc R U . . .
C71 C 0.2227(4) 0.5751(3) 0.8499(3) 0.0529(12) Uani 1 1 d . . . . .
H71A H 0.144400 0.560706 0.830602 0.063 Uiso 1 1 calc R U . . .
H71B H 0.226721 0.627964 0.846036 0.063 Uiso 1 1 calc R U . . .
C72 C 0.2512(5) 0.5520(3) 0.9598(3) 0.0611(13) Uani 1 1 d . . . . .
H72A H 0.242371 0.499987 0.965228 0.092 Uiso 1 1 calc R U . . .
H72B H 0.200707 0.575706 1.007449 0.092 Uiso 1 1 calc R U . . .
H72C H 0.329139 0.565125 0.978873 0.092 Uiso 1 1 calc R U . . .
C81 C 0.5218(3) 0.4512(2) 0.8297(3) 0.0370(9) Uani 1 1 d . . . . .
H81A H 0.524382 0.494018 0.875560 0.044 Uiso 1 1 calc R U . . .
H81B H 0.596630 0.428097 0.835450 0.044 Uiso 1 1 calc R U . . .
C82 C 0.4358(4) 0.4002(3) 0.8678(4) 0.0550(12) Uani 1 1 d . . . . .
H82A H 0.361397 0.422753 0.862378 0.082 Uiso 1 1 calc R U . . .
H82B H 0.454405 0.387825 0.941237 0.082 Uiso 1 1 calc R U . . .
H82C H 0.435233 0.356726 0.824894 0.082 Uiso 1 1 calc R U . . .
C91 C 0.1579(4) 0.4436(3) 0.3052(4) 0.0349(15) Uani 0.772(11) 1 d D U P B 1
H91A H 0.115607 0.487495 0.321961 0.042 Uiso 0.772(11) 1 calc R U P B 1
H91B H 0.121302 0.402528 0.338754 0.042 Uiso 0.772(11) 1 calc R U P B 1
C92 C 0.1543(7) 0.4329(6) 0.1877(5) 0.074(3) Uani 0.772(11) 1 d D U P B 1
H92A H 0.194027 0.472284 0.154733 0.111 Uiso 0.772(11) 1 calc R U P B 1
H92B H 0.075869 0.431984 0.160714 0.111 Uiso 0.772(11) 1 calc R U P B 1
H92C H 0.190622 0.387404 0.171359 0.111 Uiso 0.772(11) 1 calc R U P B 1
C91A C 0.2325(12) 0.4432(10) 0.2376(8) 0.046(6) Uani 0.228(11) 1 d D U P B 2
H91C H 0.270562 0.402126 0.205453 0.055 Uiso 0.228(11) 1 calc R U P B 2
H91D H 0.252698 0.486949 0.198899 0.055 Uiso 0.228(11) 1 calc R U P B 2
C92A C 0.1041(14) 0.4321(18) 0.2265(18) 0.073(9) Uani 0.228(11) 1 d D U P B 2
H92D H 0.082691 0.391910 0.270737 0.109 Uiso 0.228(11) 1 calc R U P B 2
H92E H 0.082302 0.421618 0.153055 0.109 Uiso 0.228(11) 1 calc R U P B 2
H92F H 0.065860 0.475636 0.248508 0.109 Uiso 0.228(11) 1 calc R U P B 2
O1 O 0.47822(18) 0.65410(11) 0.42265(17) 0.0227(5) Uani 1 1 d . . . . .
O2 O 0.4696(2) 0.63383(12) 0.72456(17) 0.0275(5) Uani 1 1 d D . . . .
O3 O 0.31219(18) 0.48538(12) 0.57249(16) 0.0224(5) Uani 1 1 d . . . . .
O4 O 0.32893(17) 0.62194(11) 0.56872(17) 0.0217(4) Uani 1 1 d . . . . .
O5 O 0.4504(2) 0.75531(12) 0.5853(2) 0.0322(5) Uani 1 1 d . . . . .
O6 O 0.64935(18) 0.67927(11) 0.59804(18) 0.0240(5) Uani 1 1 d . . . . .
O7 O 0.29435(19) 0.54574(12) 0.77779(18) 0.0259(5) Uani 1 1 d . . . . .
O8 O 0.49932(18) 0.47350(12) 0.72329(16) 0.0232(5) Uani 1 1 d . . . . .
O9 O 0.27284(19) 0.45007(12) 0.34651(19) 0.0286(5) Uani 1 1 d D . . . .
H9 H 0.316634 0.417261 0.375013 0.043 Uiso 1 1 d R U . B .
O10 O 0.50450(16) 0.55841(11) 0.56483(15) 0.0173(4) Uani 1 1 d . . . . .

loop_
_atom_site_aniso_label
_atom_site_aniso_U_11
_atom_site_aniso_U_22
_atom_site_aniso_U_33
_atom_site_aniso_U_23
_atom_site_aniso_U_13
_atom_site_aniso_U_12
Yb1 0.01504(9) 0.01819(9) 0.01963(9) 0.00181(6) -0.00381(6) 0.00028(6)
Ti2 0.0163(3) 0.0204(3) 0.0189(3) 0.0005(2) 0.0001(2) -0.0005(2)
Ti1 0.0182(3) 0.0156(3) 0.0236(3) -0.0008(2) -0.0010(2) -0.0006(2)
Cl1 0.0277(4) 0.0286(4) 0.0385(4) 0.0072(3) -0.0130(3) 0.0042(3)
C11 0.037(2) 0.0273(18) 0.0319(18) 0.0096(15) -0.0068(15) -0.0019(15)
C12 0.053(3) 0.038(2) 0.046(2) 0.0141(18) -0.006(2) -0.020(2)
C21 0.049(6) 0.044(5) 0.027(4) -0.002(4) -0.006(4) -0.015(5)
C22 0.048(9) 0.037(7) 0.034(6) -0.010(5) 0.008(6) -0.006(6)
C21A 0.036(4) 0.029(3) 0.024(3) -0.010(2) 0.004(3) -0.003(3)
C22A 0.052(8) 0.052(7) 0.046(6) -0.025(6) 0.017(6) -0.015(6)
C31 0.0283(18) 0.0232(17) 0.0321(17) -0.0019(14) 0.0030(14) -0.0058(14)
C32 0.030(2) 0.049(3) 0.084(3) -0.001(2) 0.011(2) -0.0151(19)
C41 0.0210(17) 0.0304(18) 0.0403(19) 0.0030(15) 0.0008(15) 0.0073(14)
C42 0.0193(17) 0.047(2) 0.045(2) 0.0048(18) 0.0007(15) 0.0089(16)
C51 0.050(3) 0.029(2) 0.095(4) -0.013(2) -0.003(3) 0.0141(19)
C52 0.081(4) 0.025(2) 0.117(5) -0.009(3) -0.024(3) 0.009(2)
C61 0.0299(19) 0.0301(19) 0.043(2) -0.0070(16) -0.0007(16) -0.0116(15)
C62 0.033(2) 0.037(2) 0.054(2) 0.0001(18) 0.0033(18) -0.0150(17)
C71 0.051(3) 0.070(3) 0.038(2) -0.005(2) 0.014(2) 0.024(2)
C72 0.075(4) 0.076(3) 0.034(2) -0.002(2) 0.019(2) 0.006(3)
C81 0.045(2) 0.046(2) 0.0192(16) 0.0120(15) -0.0025(15) 0.0131(18)
C82 0.070(3) 0.050(3) 0.047(2) 0.022(2) 0.018(2) 0.018(2)
C91 0.017(2) 0.037(3) 0.049(3) -0.001(2) -0.014(2) -0.0104(19)
C92 0.062(5) 0.107(6) 0.049(4) -0.007(4) -0.036(4) -0.013(5)
C91A 0.050(9) 0.042(8) 0.046(9) -0.009(6) 0.011(7) 0.001(7)
C92A 0.064(15) 0.075(14) 0.077(16) 0.016(13) -0.005(12) -0.020(12)
O1 0.0236(11) 0.0188(11) 0.0253(11) 0.0051(9) -0.0021(9) -0.0034(9)
O2 0.0335(13) 0.0264(12) 0.0230(11) -0.0060(9) 0.0042(10) -0.0061(10)
O3 0.0203(11) 0.0237(11) 0.0232(11) 0.0010(9) 0.0015(9) -0.0034(9)
O4 0.0138(10) 0.0231(11) 0.0281(11) 0.0011(9) 0.0002(9) 0.0039(8)
O5 0.0327(13) 0.0181(11) 0.0456(14) -0.0031(10) 0.0002(11) 0.0023(10)
O6 0.0211(11) 0.0184(11) 0.0321(12) -0.0033(9) -0.0021(9) -0.0057(9)
O7 0.0241(12) 0.0283(12) 0.0256(11) -0.0001(9) 0.0056(9) 0.0006(9)
O8 0.0226(11) 0.0271(12) 0.0198(11) 0.0036(9) -0.0011(9) 0.0020(9)
O9 0.0211(12) 0.0259(12) 0.0373(13) 0.0023(10) -0.0138(10) -0.0003(9)
O10 0.0117(10) 0.0208(10) 0.0192(10) 0.0023(8) -0.0028(8) -0.0010(8)

loop_
_atom_type_symbol
_atom_type_description
_atom_type_scat_dispersion_real
_atom_type_scat_dispersion_imag
_atom_type_scat_source
C C 0.0181 0.0091 'International Tables Vol C Tables 4.2.6.8 and 6.1.1.4'
H H 0.0000 0.0000 'International Tables Vol C Tables 4.2.6.8 and 6.1.1.4'
O O 0.0492 0.0322 'International Tables Vol C Tables 4.2.6.8 and 6.1.1.4'
Ti Ti 0.2191 1.8069 'International Tables Vol C Tables 4.2.6.8 and 6.1.1.4'
Yb Yb -7.2108 4.4329 'International Tables Vol C Tables 4.2.6.8 and 6.1.1.4'
Cl Cl 0.3639 0.7018 'International Tables Vol C Tables 4.2.6.8 and 6.1.1.4'

loop_
_geom_angle_atom_site_label_1
_geom_angle_atom_site_label_2
_geom_angle_atom_site_label_3
_geom_angle
_geom_angle_site_symmetry_1
_geom_angle_site_symmetry_3
_geom_angle_publ_flag
O10 Yb1 O10 73.52(8) 3_666 . ?
O10 Yb1 O9 75.66(7) 3_666 . ?
O10 Yb1 O9 138.72(8) . . ?
O10 Yb1 O8 66.87(7) 3_666 3_666 ?
O10 Yb1 O8 105.77(7) . 3_666 ?
O9 Yb1 O8 86.25(8) . 3_666 ?
O10 Yb1 O3 79.16(7) 3_666 . ?
O10 Yb1 O3 69.75(7) . . ?
O9 Yb1 O3 78.05(8) . . ?
O8 Yb1 O3 145.21(7) 3_666 . ?
O10 Yb1 O1 116.74(7) 3_666 . ?
O10 Yb1 O1 66.29(7) . . ?
O9 Yb1 O1 154.43(8) . . ?
O8 Yb1 O1 79.42(8) 3_666 . ?
O3 Yb1 O1 124.82(7) . . ?
O10 Yb1 O4 127.12(7) 3_666 . ?
O10 Yb1 O4 59.92(7) . . ?
O9 Yb1 O4 125.38(8) . . ?
O8 Yb1 O4 146.26(7) 3_666 . ?
O3 Yb1 O4 62.96(7) . . ?
O1 Yb1 O4 66.87(7) . . ?
O10 Yb1 Cl1 147.22(5) 3_666 . ?
O10 Yb1 Cl1 138.80(5) . . ?
O9 Yb1 Cl1 77.53(6) . . ?
O8 Yb1 Cl1 92.97(6) 3_666 . ?
O3 Yb1 Cl1 113.22(6) . . ?
O1 Yb1 Cl1 82.14(5) . . ?
O4 Yb1 Cl1 84.14(5) . . ?
O10 Yb1 Ti2 86.96(5) 3_666 . ?
O10 Yb1 Ti2 38.14(5) . . ?
O9 Yb1 Ti2 114.14(6) . . ?
O8 Yb1 Ti2 142.24(5) 3_666 . ?
O3 Yb1 Ti2 36.13(5) . . ?
O1 Yb1 Ti2 89.67(5) . . ?
O4 Yb1 Ti2 40.83(5) . . ?
Cl1 Yb1 Ti2 121.44(2) . . ?
O10 Yb1 Ti1 108.30(5) 3_666 . ?
O10 Yb1 Ti1 37.28(5) . . ?
O9 Yb1 Ti1 165.81(6) . . ?
O8 Yb1 Ti1 107.88(5) 3_666 . ?
O3 Yb1 Ti1 89.20(5) . . ?
O1 Yb1 Ti1 36.11(5) . . ?
O4 Yb1 Ti1 41.25(5) . . ?
Cl1 Yb1 Ti1 102.30(2) . . ?
Ti2 Yb1 Ti1 53.586(14) . . ?
O10 Yb1 Ti2 35.16(5) 3_666 3_666 ?
O10 Yb1 Ti2 83.19(5) . 3_666 ?
O9 Yb1 Ti2 87.19(6) . 3_666 ?
O8 Yb1 Ti2 33.37(5) 3_666 3_666 ?
O3 Yb1 Ti2 114.11(5) . 3_666 ?
O1 Yb1 Ti2 92.16(5) . 3_666 ?
O4 Yb1 Ti2 142.20(5) . 3_666 ?
Cl1 Yb1 Ti2 125.46(2) . 3_666 ?
Ti2 Yb1 Ti2 112.653(11) . 3_666 ?
Ti1 Yb1 Ti2 103.881(14) . 3_666 ?
O10 Yb1 Yb1 36.76(5) 3_666 3_666 ?
O10 Yb1 Yb1 36.76(5) . 3_666 ?
O9 Yb1 Yb1 108.33(5) . 3_666 ?
O8 Yb1 Yb1 85.67(5) 3_666 3_666 ?
O3 Yb1 Yb1 70.53(5) . 3_666 ?
O1 Yb1 Yb1 91.71(5) . 3_666 ?
O4 Yb1 Yb1 93.66(5) . 3_666 ?
Cl1 Yb1 Yb1 173.85(2) . 3_666 ?
Ti2 Yb1 Yb1 58.401(10) . 3_666 ?
Ti1 Yb1 Yb1 72.505(11) . 3_666 ?
Ti2 Yb1 Yb1 54.252(10) 3_666 3_666 ?
O10 Yb1 H9 56.3 3_666 . ?
O10 Yb1 H9 120.0 . . ?
O9 Yb1 H9 20.3 . . ?
O8 Yb1 H9 84.2 3_666 . ?
O3 Yb1 H9 70.4 . . ?
O1 Yb1 H9 163.6 . . ?
O4 Yb1 H9 129.5 . . ?
Cl1 Yb1 H9 97.8 . . ?
Ti2 Yb1 H9 104.0 . . ?
Ti1 Yb1 H9 155.8 . . ?
Ti2 Yb1 H9 74.4 3_666 . ?
Yb1 Yb1 H9 88.0 3_666 . ?
O7 Ti2 O8 103.01(10) . . ?
O7 Ti2 O3 101.39(10) . . ?
O8 Ti2 O3 97.86(10) . . ?
O7 Ti2 O10 170.33(10) . . ?
O8 Ti2 O10 82.04(9) . . ?
O3 Ti2 O10 85.90(9) . . ?
O7 Ti2 O2 93.01(10) . . ?
O8 Ti2 O2 100.27(10) . . ?
O3 Ti2 O2 153.64(10) . . ?
O10 Ti2 O2 77.88(9) . . ?
O7 Ti2 O4 103.40(10) . . ?
O8 Ti2 O4 153.51(9) . . ?
O3 Ti2 O4 78.88(9) . . ?
O10 Ti2 O4 71.54(8) . . ?
O2 Ti2 O4 76.34(9) . . ?
O7 Ti2 Ti1 127.63(8) . . ?
O8 Ti2 Ti1 112.41(7) . . ?
O3 Ti2 Ti1 110.17(7) . . ?
O10 Ti2 Ti1 42.93(6) . . ?
O2 Ti2 Ti1 44.75(6) . . ?
O4 Ti2 Ti1 47.19(6) . . ?
O7 Ti2 Yb1 138.21(8) . . ?
O8 Ti2 Yb1 107.61(7) . . ?
O3 Ti2 Yb1 47.22(6) . . ?
O10 Ti2 Yb1 44.77(6) . . ?
O2 Ti2 Yb1 108.45(7) . . ?
O4 Ti2 Yb1 51.24(6) . . ?
Ti1 Ti2 Yb1 63.708(15) . . ?
O7 Ti2 Yb1 145.67(8) . 3_666 ?
O8 Ti2 Yb1 43.18(6) . 3_666 ?
O3 Ti2 Yb1 81.93(7) . 3_666 ?
O10 Ti2 Yb1 41.05(6) . 3_666 ?
O2 Ti2 Yb1 98.50(7) . 3_666 ?
O4 Ti2 Yb1 110.71(6) . 3_666 ?
Ti1 Ti2 Yb1 80.907(17) . 3_666 ?
Yb1 Ti2 Yb1 67.347(11) . 3_666 ?
O5 Ti1 O6 98.54(11) . . ?
O5 Ti1 O1 99.43(11) . . ?
O6 Ti1 O1 104.41(10) . . ?
O5 Ti1 O10 164.78(10) . . ?
O6 Ti1 O10 95.97(9) . . ?
O1 Ti1 O10 81.27(9) . . ?
O5 Ti1 O2 97.09(11) . . ?
O6 Ti1 O2 94.14(10) . . ?
O1 Ti1 O2 152.91(9) . . ?
O10 Ti1 O2 77.26(9) . . ?
O5 Ti1 O4 93.91(10) . . ?
O6 Ti1 O4 164.26(9) . . ?
O1 Ti1 O4 82.84(9) . . ?
O10 Ti1 O4 71.02(8) . . ?
O2 Ti1 O4 74.72(9) . . ?
O5 Ti1 Ti2 123.94(9) . . ?
O6 Ti1 Ti2 118.21(7) . . ?
O1 Ti1 Ti2 109.36(7) . . ?
O10 Ti1 Ti2 43.29(6) . . ?
O2 Ti1 Ti2 43.66(6) . . ?
O4 Ti1 Ti2 46.15(6) . . ?
O5 Ti1 Yb1 127.20(8) . . ?
O6 Ti1 Yb1 125.28(7) . . ?
O1 Ti1 Yb1 46.68(6) . . ?
O10 Ti1 Yb1 44.06(6) . . ?
O2 Ti1 Yb1 106.36(6) . . ?
O4 Ti1 Yb1 50.63(6) . . ?
Ti2 Ti1 Yb1 62.706(15) . . ?
O1 C11 C12 112.1(3) . . ?
O1 C11 H11A 109.2 . . ?
C12 C11 H11A 109.2 . . ?
O1 C11 H11B 109.2 . . ?
C12 C11 H11B 109.2 . . ?
H11A C11 H11B 107.9 . . ?
C11 C12 H12A 109.5 . . ?
C11 C12 H12B 109.5 . . ?
H12A C12 H12B 109.5 . . ?
C11 C12 H12C 109.5 . . ?
H12A C12 H12C 109.5 . . ?
H12B C12 H12C 109.5 . . ?
O2 C21 C22 114.5(8) . . ?
O2 C21 H21A 108.6 . . ?
C22 C21 H21A 108.6 . . ?
O2 C21 H21B 108.6 . . ?
C22 C21 H21B 108.6 . . ?
H21A C21 H21B 107.6 . . ?
C21 C22 H22A 109.5 . . ?
C21 C22 H22B 109.5 . . ?
H22A C22 H22B 109.5 . . ?
C21 C22 H22C 109.5 . . ?
H22A C22 H22C 109.5 . . ?
H22B C22 H22C 109.5 . . ?
O2 C21A C22A 113.7(7) . . ?
O2 C21A H21C 108.8 . . ?
C22A C21A H21C 108.8 . . ?
O2 C21A H21D 108.8 . . ?
C22A C21A H21D 108.8 . . ?
H21C C21A H21D 107.7 . . ?
C21A C22A H22D 109.5 . . ?
C21A C22A H22E 109.5 . . ?
H22D C22A H22E 109.5 . . ?
C21A C22A H22F 109.5 . . ?
H22D C22A H22F 109.5 . . ?
H22E C22A H22F 109.5 . . ?
O3 C31 C32 112.2(3) . . ?
O3 C31 H31A 109.2 . . ?
C32 C31 H31A 109.2 . . ?
O3 C31 H31B 109.2 . . ?
C32 C31 H31B 109.2 . . ?
H31A C31 H31B 107.9 . . ?
C31 C32 H32A 109.5 . . ?
C31 C32 H32B 109.5 . . ?
H32A C32 H32B 109.5 . . ?
C31 C32 H32C 109.5 . . ?
H32A C32 H32C 109.5 . . ?
H32B C32 H32C 109.5 . . ?
O4 C41 C42 112.6(3) . . ?
O4 C41 H41A 109.1 . . ?
C42 C41 H41A 109.1 . . ?
O4 C41 H41B 109.1 . . ?
C42 C41 H41B 109.1 . . ?
H41A C41 H41B 107.8 . . ?
C41 C42 H42A 109.5 . . ?
C41 C42 H42B 109.5 . . ?
H42A C42 H42B 109.5 . . ?
C41 C42 H42C 109.5 . . ?
H42A C42 H42C 109.5 . . ?
H42B C42 H42C 109.5 . . ?
O5 C51 C52 112.0(4) . . ?
O5 C51 H51A 109.2 . . ?
C52 C51 H51A 109.2 . . ?
O5 C51 H51B 109.2 . . ?
C52 C51 H51B 109.2 . . ?
H51A C51 H51B 107.9 . . ?
C51 C52 H52A 109.5 . . ?
C51 C52 H52B 109.5 . . ?
H52A C52 H52B 109.5 . . ?
C51 C52 H52C 109.5 . . ?
H52A C52 H52C 109.5 . . ?
H52B C52 H52C 109.5 . . ?
O6 C61 C62 111.7(3) . . ?
O6 C61 H61A 109.3 . . ?
C62 C61 H61A 109.3 . . ?
O6 C61 H61B 109.3 . . ?
C62 C61 H61B 109.3 . . ?
H61A C61 H61B 107.9 . . ?
C61 C62 H62A 109.5 . . ?
C61 C62 H62B 109.5 . . ?
H62A C62 H62B 109.5 . . ?
C61 C62 H62C 109.5 . . ?
H62A C62 H62C 109.5 . . ?
H62B C62 H62C 109.5 . . ?
O7 C71 C72 112.7(4) . . ?
O7 C71 H71A 109.0 . . ?
C72 C71 H71A 109.0 . . ?
O7 C71 H71B 109.0 . . ?
C72 C71 H71B 109.0 . . ?
H71A C71 H71B 107.8 . . ?
C71 C72 H72A 109.5 . . ?
C71 C72 H72B 109.5 . . ?
H72A C72 H72B 109.5 . . ?
C71 C72 H72C 109.5 . . ?
H72A C72 H72C 109.5 . . ?
H72B C72 H72C 109.5 . . ?
O8 C81 C82 113.1(3) . . ?
O8 C81 H81A 109.0 . . ?
C82 C81 H81A 109.0 . . ?
O8 C81 H81B 109.0 . . ?
C82 C81 H81B 109.0 . . ?
H81A C81 H81B 107.8 . . ?
C81 C82 H82A 109.5 . . ?
C81 C82 H82B 109.5 . . ?
H82A C82 H82B 109.5 . . ?
C81 C82 H82C 109.5 . . ?
H82A C82 H82C 109.5 . . ?
H82B C82 H82C 109.5 . . ?
O9 C91 C92 110.8(4) . . ?
O9 C91 H91A 109.5 . . ?
C92 C91 H91A 109.5 . . ?
O9 C91 H91B 109.5 . . ?
C92 C91 H91B 109.5 . . ?
H91A C91 H91B 108.1 . . ?
C91 C92 H92A 109.5 . . ?
C91 C92 H92B 109.5 . . ?
H92A C92 H92B 109.5 . . ?
C91 C92 H92C 109.5 . . ?
H92A C92 H92C 109.5 . . ?
H92B C92 H92C 109.5 . . ?
O9 C91A C92A 112.5(9) . . ?
O9 C91A H91C 109.1 . . ?
C92A C91A H91C 109.1 . . ?
O9 C91A H91D 109.1 . . ?
C92A C91A H91D 109.1 . . ?
H91C C91A H91D 107.8 . . ?
C91A C92A H92D 109.5 . . ?
C91A C92A H92E 109.5 . . ?
H92D C92A H92E 109.5 . . ?
C91A C92A H92F 109.5 . . ?
H92D C92A H92F 109.5 . . ?
H92E C92A H92F 109.5 . . ?
C11 O1 Ti1 124.4(2) . . ?
C11 O1 Yb1 127.20(19) . . ?
Ti1 O1 Yb1 97.21(9) . . ?
C21 O2 Ti2 130.6(4) . . ?
C21A O2 Ti2 129.3(3) . . ?
C21 O2 Ti1 132.3(4) . . ?
C21A O2 Ti1 129.9(3) . . ?
Ti2 O2 Ti1 91.59(9) . . ?
C31 O3 Ti2 122.47(19) . . ?
C31 O3 Yb1 138.79(19) . . ?
Ti2 O3 Yb1 96.65(9) . . ?
C41 O4 Ti2 127.6(2) . . ?
C41 O4 Ti1 120.91(19) . . ?
Ti2 O4 Ti1 86.65(8) . . ?
C41 O4 Yb1 131.81(19) . . ?
Ti2 O4 Yb1 87.93(7) . . ?
Ti1 O4 Yb1 88.13(7) . . ?
C51 O5 Ti1 165.9(3) . . ?
C61 O6 Ti1 133.3(2) . . ?
C71 O7 Ti2 158.2(3) . . ?
C81 O8 Ti2 126.7(2) . . ?
C81 O8 Yb1 127.9(2) . 3_666 ?
Ti2 O8 Yb1 103.46(9) . 3_666 ?
C91 O9 Yb1 135.9(2) . . ?
C91A O9 Yb1 127.8(7) . . ?
C91 O9 H9 129.0 . . ?
C91A O9 H9 120.0 . . ?
Yb1 O9 H9 91.4 . . ?
Ti1 O10 Ti2 93.78(9) . . ?
Ti1 O10 Yb1 146.97(10) . 3_666 ?
Ti2 O10 Yb1 103.79(8) . 3_666 ?
Ti1 O10 Yb1 98.66(8) . . ?
Ti2 O10 Yb1 97.10(8) . . ?
Yb1 O10 Yb1 106.48(8) 3_666 . ?

loop_
_geom_bond_atom_site_label_1
_geom_bond_atom_site_label_2
_geom_bond_distance
_geom_bond_site_symmetry_2
_geom_bond_publ_flag
Yb1 O10 2.287(2) 3_666 ?
Yb1 O10 2.2871(19) . ?
Yb1 O9 2.340(2) . ?
Yb1 O8 2.380(2) 3_666 ?
Yb1 O3 2.382(2) . ?
Yb1 O1 2.384(2) . ?
Yb1 O4 2.515(2) . ?
Yb1 Cl1 2.6011(8) . ?
Yb1 Ti2 3.2227(6) . ?
Yb1 Ti1 3.2513(6) . ?
Yb1 Ti2 3.3821(6) 3_666 ?
Yb1 Yb1 3.6645(3) 3_666 ?
Yb1 H9 2.5167 . ?
Ti2 O7 1.792(2) . ?
Ti2 O8 1.913(2) . ?
Ti2 O3 1.913(2) . ?
Ti2 O10 2.005(2) . ?
Ti2 O2 2.015(2) . ?
Ti2 O4 2.108(2) . ?
Ti2 Ti1 2.9184(8) . ?
Ti1 O5 1.786(2) . ?
Ti1 O6 1.856(2) . ?
Ti1 O1 1.931(2) . ?
Ti1 O10 1.992(2) . ?
Ti1 O2 2.056(2) . ?
Ti1 O4 2.145(2) . ?
C11 O1 1.424(4) . ?
C11 C12 1.509(5) . ?
C11 H11A 0.9900 . ?
C11 H11B 0.9900 . ?
C12 H12A 0.9800 . ?
C12 H12B 0.9800 . ?
C12 H12C 0.9800 . ?
C21 O2 1.383(7) . ?
C21 C22 1.541(9) . ?
C21 H21A 0.9900 . ?
C21 H21B 0.9900 . ?
C22 H22A 0.9800 . ?
C22 H22B 0.9800 . ?
C22 H22C 0.9800 . ?
C21A O2 1.429(5) . ?
C21A C22A 1.515(8) . ?
C21A H21C 0.9900 . ?
C21A H21D 0.9900 . ?
C22A H22D 0.9800 . ?
C22A H22E 0.9800 . ?
C22A H22F 0.9800 . ?
C31 O3 1.425(4) . ?
C31 C32 1.510(5) . ?
C31 H31A 0.9900 . ?
C31 H31B 0.9900 . ?
C32 H32A 0.9800 . ?
C32 H32B 0.9800 . ?
C32 H32C 0.9800 . ?
C41 O4 1.431(4) . ?
C41 C42 1.503(5) . ?
C41 H41A 0.9900 . ?
C41 H41B 0.9900 . ?
C42 H42A 0.9800 . ?
C42 H42B 0.9800 . ?
C42 H42C 0.9800 . ?
C51 O5 1.412(5) . ?
C51 C52 1.476(7) . ?
C51 H51A 0.9900 . ?
C51 H51B 0.9900 . ?
C52 H52A 0.9800 . ?
C52 H52B 0.9800 . ?
C52 H52C 0.9800 . ?
C61 O6 1.427(4) . ?
C61 C62 1.500(5) . ?
C61 H61A 0.9900 . ?
C61 H61B 0.9900 . ?
C62 H62A 0.9800 . ?
C62 H62B 0.9800 . ?
C62 H62C 0.9800 . ?
C71 O7 1.396(5) . ?
C71 C72 1.490(6) . ?
C71 H71A 0.9900 . ?
C71 H71B 0.9900 . ?
C72 H72A 0.9800 . ?
C72 H72B 0.9800 . ?
C72 H72C 0.9800 . ?
C81 O8 1.433(4) . ?
C81 C82 1.496(6) . ?
C81 H81A 0.9900 . ?
C81 H81B 0.9900 . ?
C82 H82A 0.9800 . ?
C82 H82B 0.9800 . ?
C82 H82C 0.9800 . ?
C91 O9 1.449(4) . ?
C91 C92 1.511(7) . ?
C91 H91A 0.9900 . ?
C91 H91B 0.9900 . ?
C92 H92A 0.9800 . ?
C92 H92B 0.9800 . ?
C92 H92C 0.9800 . ?
C91A O9 1.454(9) . ?
C91A C92A 1.543(10) . ?
C91A H91C 0.9900 . ?
C91A H91D 0.9900 . ?
C92A H92D 0.9800 . ?
C92A H92E 0.9800 . ?
C92A H92F 0.9800 . ?
O9 H9 0.8730 . ?

loop_
_geom_torsion_atom_site_label_1
_geom_torsion_atom_site_label_2
_geom_torsion_atom_site_label_3
_geom_torsion_atom_site_label_4
_geom_torsion
_geom_torsion_site_symmetry_1
_geom_torsion_site_symmetry_2
_geom_torsion_site_symmetry_3
_geom_torsion_site_symmetry_4
_geom_torsion_publ_flag
C12 C11 O1 Ti1 71.4(4) . . . . ?
C12 C11 O1 Yb1 -153.4(3) . . . . ?
C22 C21 O2 Ti2 -149.2(10) . . . . ?
C22 C21 O2 Ti1 64.8(15) . . . . ?
C22A C21A O2 Ti2 151.1(9) . . . . ?
C22A C21A O2 Ti1 -72.0(11) . . . . ?
C32 C31 O3 Ti2 102.9(3) . . . . ?
C32 C31 O3 Yb1 -97.9(4) . . . . ?
C42 C41 O4 Ti2 -67.1(4) . . . . ?
C42 C41 O4 Ti1 -179.2(2) . . . . ?
C42 C41 O4 Yb1 61.8(4) . . . . ?
C52 C51 O5 Ti1 165.2(10) . . . . ?
O6 Ti1 O5 C51 -150.9(12) . . . . ?
O1 Ti1 O5 C51 102.8(12) . . . . ?
O10 Ti1 O5 C51 11.4(15) . . . . ?
O2 Ti1 O5 C51 -55.7(12) . . . . ?
O4 Ti1 O5 C51 19.4(12) . . . . ?
Ti2 Ti1 O5 C51 -18.3(13) . . . . ?
Yb1 Ti1 O5 C51 61.1(13) . . . . ?
C62 C61 O6 Ti1 -132.0(3) . . . . ?
O5 Ti1 O6 C61 6.3(3) . . . . ?
O1 Ti1 O6 C61 108.4(3) . . . . ?
O10 Ti1 O6 C61 -169.1(3) . . . . ?
O2 Ti1 O6 C61 -91.5(3) . . . . ?
O4 Ti1 O6 C61 -135.6(4) . . . . ?
Ti2 Ti1 O6 C61 -129.8(3) . . . . ?
Yb1 Ti1 O6 C61 155.1(3) . . . . ?
C72 C71 O7 Ti2 -125.1(6) . . . . ?
O8 Ti2 O7 C71 137.5(7) . . . . ?
O3 Ti2 O7 C71 -121.6(7) . . . . ?
O2 Ti2 O7 C71 36.2(7) . . . . ?
O4 Ti2 O7 C71 -40.5(7) . . . . ?
Ti1 Ti2 O7 C71 5.2(7) . . . . ?
Yb1 Ti2 O7 C71 -86.1(7) . . . . ?
Yb1 Ti2 O7 C71 146.1(7) 3_666 . . . ?
C82 C81 O8 Ti2 78.1(4) . . . . ?
C82 C81 O8 Yb1 -120.6(3) . . . 3_666 ?
C92 C91 O9 Yb1 111.6(5) . . . . ?
C92A C91A O9 Yb1 -127.3(17) . . . . ?
